data_1548550
loop_
_publ_author_name
'Kanzaki, M.'
'Xue, X.'

_publ_section_title
;
 Protoenstatite in MgSiO3 samples prepared by conventional solid state
 reaction : DFT optimized structure (0 K)
;
_journal_name_full 'Journal of Mineralogical and Petrological Sciences'
_journal_page_first 359
_journal_page_last 364
_journal_volume 112
_journal_year 2017
_chemical_formula_sum 'Mg O3 Si'
_chemical_name_common 'dft optimized protoenstatite'
_chemical_name_mineral protoenstatite
_space_group_IT_number 60
_space_group_name_Hall '-P 2n 2ab'
_space_group_name_H-M_alt 'P b c n'
_symmetry_space_group_name_Hall '-P 2n 2ab'
_symmetry_space_group_name_H-M 'P b c n'
_cell_angle_alpha 90
_cell_angle_beta 90
_cell_angle_gamma 90
_cell_formula_units_Z 8
_cell_length_a 9.2732
_cell_length_b 8.7266
_cell_length_c 5.3217
_cell_volume 430.651
_diffrn_ambient_temperature 0
_cod_data_source_file protoenstatite_dft.cif
_cod_data_source_block protoenstatite
_cod_depositor_comments 'Journal name was wrong, and corrected.'
_cod_original_formula_sum 'Mg Si O3'
_cod_database_code 1548550

loop_
_space_group_symop_operation_xyz
'x, y, z'
'-x, -y, -z'
'-x+1/2, -y+1/2, z+1/2'
'x+1/2, y+1/2, -z+1/2'
'-x, y, -z+1/2'
'x, -y, z+1/2'
'x+1/2, -y+1/2, -z'
'-x+1/2, y+1/2, z'

loop_
_atom_site_label
_atom_site_occupancy
_atom_site_fract_x
_atom_site_fract_y
_atom_site_fract_z
_atom_site_adp_type
_atom_site_B_iso_or_equiv
_atom_site_type_symbol
Mg1 1.0 0.000000 0.904800 0.250000 Biso 1.000000 Mg
Mg2 1.0 0.000000 0.264700 0.250000 Biso 1.000000 Mg
Si 1.0 0.291800 0.091600 0.066600 Biso 1.000000 Si
O1 1.0 0.117300 0.093600 0.079200 Biso 1.000000 O
O2 1.0 0.376700 0.250600 0.070000 Biso 1.000000 O
O3 1.0 0.350200 0.974300 0.289200 Biso 1.000000 O
